data_7040680
loop_
_publ_author_name
'Verchenko, Valeriy Yu'
'Sokolov, Sergei S.'
'Tsirlin, Alexander A.'
'Sobolev, Alexey V.'
'Presniakov, Igor A.'
'Bykov, Mikhail A.'
'Kirsanova, Maria A.'
'Shevelkov, Andrei V.'

_publ_section_title
;
 New Fe-based layered telluride Fe3-\dAs1-yTe2: synthesis, crystal
 structure and physical properties.
;
_journal_issue 42
_journal_name_full 'Dalton transactions (Cambridge, England : 2003)'
_journal_page_first 16938
_journal_page_last 16947
_journal_paper_doi 10.1039/c6dt02721k
_journal_volume 45
_journal_year 2016
_chemical_formula_sum 'As0.96 Fe2.643 Te2'
_chemical_formula_weight 474.7
_space_group_IT_number 194
_symmetry_cell_setting hexagonal
_symmetry_Int_Tables_number 194
_symmetry_space_group_name_Hall '-P 6c 2c'
_symmetry_space_group_name_H-M 'P 63/m m c'
_audit_creation_method 'Jana2006 Version : 25/10/2015'
_cell_angle_alpha 90
_cell_angle_beta 90
_cell_angle_gamma 120
_cell_formula_units_Z 2
_cell_length_a 3.910520(7)
_cell_length_b 3.910520(7)
_cell_length_c 17.15815(4)
_cell_measurement_reflns_used 40
_cell_measurement_temperature 963
_cell_measurement_theta_max 38.001
_cell_measurement_theta_min 1.000
_cell_volume 227.2323(8)
_diffrn_ambient_temperature 963
_diffrn_detector_type 'Si (111) crystal analyzer'
_diffrn_measurement_device
;
HRPXRD diffractometer at the ID31 beam line (ESRF)
;
_diffrn_measurement_method Debye-Scherrer
_diffrn_radiation_probe x-ray
_diffrn_radiation_type Synchrotron
_diffrn_radiation_wavelength 0.39996
_diffrn_source Synchrotron
_exptl_absorpt_coefficient_mu 4.944
_exptl_crystal_density_diffrn 6.9383
_exptl_crystal_F_000 409
_pd_instr_location
;
High-resolution powder diffractometer instrument belonging to the 
ID31 beam line at the 
European Synchrotron Radiation Facility (ESRF), Grenoble, France.
;
_pd_meas_2theta_range_inc 0.001
_pd_meas_2theta_range_max 38.001
_pd_meas_2theta_range_min 1.000
_pd_meas_number_of_points 37002
_pd_meas_scan_method cont
_pd_proc_2theta_range_inc 0.001
_pd_proc_2theta_range_max 38.001
_pd_proc_2theta_range_min 1
_pd_proc_ls_background_function '15 Chebyshev polynoms'
_pd_proc_ls_pref_orient_corr none
_pd_proc_ls_profile_function Lorentzian
_pd_proc_ls_prof_R_factor 0.1100
_pd_proc_ls_prof_wR_expected 0.0998
_pd_proc_ls_prof_wR_factor 0.1350
_pd_proc_wavelength 0.39996
_refine_diff_density_max 1.22
_refine_diff_density_min -2.09
_refine_ls_goodness_of_fit_all 1.35
_refine_ls_number_constraints 0
_refine_ls_number_parameters 34
_refine_ls_number_restraints 0
_refine_ls_R_factor_all 0.0733
_refine_ls_R_factor_gt 0.0348
_refine_ls_shift/su_max 0.0494
_refine_ls_shift/su_mean 0.0021
_refine_ls_weighting_scheme sigma
_refine_ls_wR_factor_all 0.0342
_refine_ls_wR_factor_gt 0.0325
_cod_data_source_file c6dt02721k1.cif
_cod_data_source_block global
_cod_depositor_comments
;
The following automatic conversions were performed:

'_diffrn_radiation_probe' value 'X-ray' changed to 'x-ray' according
to
/usr/data/users/saulius/crontab/automatic-downloads/rss-feeds/RSC/lib/dictionaries/cif_core.dic
dictionary named 'cif_core.dic' version 2.4.2 from 2011-04-26.

Automatic conversion script
Id: cif_fix_values 4268 2015-11-12 08:31:59Z antanas 

 Adding full bibliography for 7040680--7040681.cif.
;
_cod_original_cell_volume 227.2323(7)
_cod_original_sg_symbol_Hall '-P 6c;-2c'
_cod_database_code 7040680

loop_
_space_group_symop_id
_space_group_symop_operation_xyz
1 x,y,z
2 -y,x-y,z
3 -x+y,-x,z
4 -x,-y,z+1/2
5 y,-x+y,z+1/2
6 x-y,x,z+1/2
7 y,x,-z
8 x-y,-y,-z
9 -x,-x+y,-z
10 -y,-x,-z+1/2
11 -x+y,y,-z+1/2
12 x,x-y,-z+1/2
13 -x,-y,-z
14 y,-x+y,-z
15 x-y,x,-z
16 x,y,-z+1/2
17 -y,x-y,-z+1/2
18 -x+y,-x,-z+1/2
19 -y,-x,z
20 -x+y,y,z
21 x,x-y,z
22 y,x,z+1/2
23 x-y,-y,z+1/2
24 -x,-x+y,z+1/2

loop_
_atom_site_label
_atom_site_type_symbol
_atom_site_fract_x
_atom_site_fract_y
_atom_site_fract_z
_atom_site_adp_type
_atom_site_U_iso_or_equiv
_atom_site_site_symmetry_multiplicity
_atom_site_occupancy
_atom_site_calc_flag
Fe1 Fe 0 0 0.67066(7) Uani 0.0577(5) 4 1 d
Fe2 Fe 0.666667 0.333333 0.75 Uani 0.0371(11) 2 0.559(3) d
Fe3 Fe 0 0 0.5 Uiso 0.05 2 0.084(2) d
As1 As 0.333333 0.666667 0.75 Uani 0.0481(5) 2 0.96 d
Te1 Te 0.666667 0.333333 0.58794(4) Uani 0.0483(2) 4 1 d

loop_
_atom_site_aniso_label
_atom_site_aniso_type_symbol
_atom_site_aniso_U_11
_atom_site_aniso_U_22
_atom_site_aniso_U_33
_atom_site_aniso_U_12
_atom_site_aniso_U_13
_atom_site_aniso_U_23
Fe1 Fe 0.0637(6) 0.0637(6) 0.0458(9) 0.0319(3) 0 0
Fe2 Fe 0.0398(13) 0.0398(13) 0.032(2) 0.0199(7) 0 0
As1 As 0.0478(6) 0.0478(6) 0.0487(11) 0.0239(3) 0 0
Te1 Te 0.0471(3) 0.0471(3) 0.0508(5) 0.02354(14) 0 0

loop_
_atom_type_symbol
_atom_type_scat_dispersion_real
_atom_type_scat_dispersion_imag
_atom_type_scat_source
As 0.2820 0.7304 'International Tables Vol C tables 4.2.6.8 and 6.1.1.1'
Fe 0.1886 0.2897 'International Tables Vol C tables 4.2.6.8 and 6.1.1.1'
Te -2.9992 0.6035 'International Tables Vol C tables 4.2.6.8 and 6.1.1.1'

loop_
_geom_angle_atom_site_label_1
_geom_angle_atom_site_label_2
_geom_angle_atom_site_label_3
_geom_angle_site_symmetry_1
_geom_angle_site_symmetry_3
_geom_angle
Fe1 Fe1 Fe2 10_556 1_445 58.91(2)
Fe1 Fe1 Fe2 10_556 1_455 58.91(2)
Fe1 Fe1 Fe2 10_556 . 58.91(2)
Fe1 Fe1 As1 10_556 1_445 58.91(2)
Fe1 Fe1 As1 10_556 1_545 58.91(2)
Fe1 Fe1 As1 10_556 . 58.91(2)
Fe1 Fe1 Te1 10_556 1_445 122.15(3)
Fe1 Fe1 Te1 10_556 1_455 122.15(3)
Fe1 Fe1 Te1 10_556 . 122.15(3)
Fe1 Fe1 Fe3 10_556 . 180.0(5)
Fe2 Fe1 Fe2 1_445 1_455 95.74(3)
Fe2 Fe1 Fe2 1_445 . 95.74(3)
Fe2 Fe1 As1 1_445 1_445 50.704(13)
Fe2 Fe1 As1 1_445 1_545 50.704(13)
Fe2 Fe1 As1 1_445 . 117.82(5)
Fe2 Fe1 Te1 1_445 1_445 63.242(12)
Fe2 Fe1 Te1 1_445 1_455 129.592(3)
Fe2 Fe1 Te1 1_445 . 129.592(3)
Fe2 Fe1 Fe3 1_445 . 121.09(2)
Fe2 Fe1 Fe2 1_455 . 95.74(3)
Fe2 Fe1 As1 1_455 1_445 50.704(13)
Fe2 Fe1 As1 1_455 1_545 117.82(5)
Fe2 Fe1 As1 1_455 . 50.704(13)
Fe2 Fe1 Te1 1_455 1_445 129.592(3)
Fe2 Fe1 Te1 1_455 1_455 63.243(12)
Fe2 Fe1 Te1 1_455 . 129.592(3)
Fe2 Fe1 Fe3 1_455 . 121.09(2)
Fe2 Fe1 As1 . 1_445 117.82(5)
Fe2 Fe1 As1 . 1_545 50.704(13)
Fe2 Fe1 As1 . . 50.704(13)
Fe2 Fe1 Te1 . 1_445 129.592(3)
Fe2 Fe1 Te1 . 1_455 129.592(3)
Fe2 Fe1 Te1 . . 63.242(12)
Fe2 Fe1 Fe3 . . 121.09(2)
As1 Fe1 As1 1_445 1_545 95.74(3)
As1 Fe1 As1 1_445 . 95.74(3)
As1 Fe1 Te1 1_445 1_445 84.968(8)
As1 Fe1 Te1 1_445 1_455 84.968(8)
As1 Fe1 Te1 1_445 . 178.94(5)
As1 Fe1 Fe3 1_445 . 121.09(2)
As1 Fe1 As1 1_545 . 95.74(3)
As1 Fe1 Te1 1_545 1_445 84.968(8)
As1 Fe1 Te1 1_545 1_455 178.94(5)
As1 Fe1 Te1 1_545 . 84.968(8)
As1 Fe1 Fe3 1_545 . 121.09(2)
As1 Fe1 Te1 . 1_445 178.94(5)
As1 Fe1 Te1 . 1_455 84.968(8)
As1 Fe1 Te1 . . 84.968(8)
As1 Fe1 Fe3 . . 121.09(2)
Te1 Fe1 Te1 1_445 1_455 94.31(3)
Te1 Fe1 Te1 1_445 . 94.31(3)
Te1 Fe1 Fe3 1_445 . 57.85(3)
Te1 Fe1 Te1 1_455 . 94.31(3)
Te1 Fe1 Fe3 1_455 . 57.85(3)
Te1 Fe1 Fe3 . . 57.85(3)
Fe1 Fe2 Fe1 . 1_655 95.74(2)
Fe1 Fe2 Fe1 . 1_665 95.74(2)
Fe1 Fe2 Fe1 . 10_556 62.18(3)
Fe1 Fe2 Fe1 . 10_656 129.296(9)
Fe1 Fe2 Fe1 . 10_666 129.296(9)
Fe1 Fe2 As1 . 1_545 64.648(7)
Fe1 Fe2 As1 . . 64.648(7)
Fe1 Fe2 As1 . 1_655 148.91(2)
Fe1 Fe2 Te1 . . 58.91(2)
Fe1 Fe2 Te1 . 10_666 121.09(2)
Fe1 Fe2 Fe1 1_655 1_665 95.74(2)
Fe1 Fe2 Fe1 1_655 10_556 129.296(9)
Fe1 Fe2 Fe1 1_655 10_656 62.18(3)
Fe1 Fe2 Fe1 1_655 10_666 129.296(9)
Fe1 Fe2 As1 1_655 1_545 64.648(7)
Fe1 Fe2 As1 1_655 . 148.91(2)
Fe1 Fe2 As1 1_655 1_655 64.648(7)
Fe1 Fe2 Te1 1_655 . 58.91(2)
Fe1 Fe2 Te1 1_655 10_666 121.09(2)
Fe1 Fe2 Fe1 1_665 10_556 129.296(9)
Fe1 Fe2 Fe1 1_665 10_656 129.296(9)
Fe1 Fe2 Fe1 1_665 10_666 62.18(3)
Fe1 Fe2 As1 1_665 1_545 148.91(2)
Fe1 Fe2 As1 1_665 . 64.648(7)
Fe1 Fe2 As1 1_665 1_655 64.648(7)
Fe1 Fe2 Te1 1_665 . 58.91(2)
Fe1 Fe2 Te1 1_665 10_666 121.09(2)
Fe1 Fe2 Fe1 10_556 10_656 95.74(2)
Fe1 Fe2 Fe1 10_556 10_666 95.74(2)
Fe1 Fe2 As1 10_556 1_545 64.648(7)
Fe1 Fe2 As1 10_556 . 64.648(7)
Fe1 Fe2 As1 10_556 1_655 148.91(2)
Fe1 Fe2 Te1 10_556 . 121.09(2)
Fe1 Fe2 Te1 10_556 10_666 58.91(2)
Fe1 Fe2 Fe1 10_656 10_666 95.74(2)
Fe1 Fe2 As1 10_656 1_545 64.648(7)
Fe1 Fe2 As1 10_656 . 148.91(2)
Fe1 Fe2 As1 10_656 1_655 64.648(7)
Fe1 Fe2 Te1 10_656 . 121.09(2)
Fe1 Fe2 Te1 10_656 10_666 58.91(2)
Fe1 Fe2 As1 10_666 1_545 148.91(2)
Fe1 Fe2 As1 10_666 . 64.648(7)
Fe1 Fe2 As1 10_666 1_655 64.648(7)
Fe1 Fe2 Te1 10_666 . 121.09(2)
Fe1 Fe2 Te1 10_666 10_666 58.91(2)
As1 Fe2 As1 1_545 . 119.99990(15)
As1 Fe2 As1 1_545 1_655 120.00019(12)
As1 Fe2 Te1 1_545 . 90
As1 Fe2 Te1 1_545 10_666 90
As1 Fe2 As1 . 1_655 119.99990(15)
As1 Fe2 Te1 . . 90
As1 Fe2 Te1 . 10_666 90
As1 Fe2 Te1 1_655 . 90
As1 Fe2 Te1 1_655 10_666 90
Te1 Fe2 Te1 . 10_666 180.0(5)
Fe1 As1 Fe1 . 1_565 95.74(2)
Fe1 As1 Fe1 . 1_665 95.74(2)
Fe1 As1 Fe1 . 10_556 62.18(3)
Fe1 As1 Fe1 . 10_566 129.296(9)
Fe1 As1 Fe1 . 10_666 129.296(9)
Fe1 As1 Fe2 . 1_455 64.648(7)
Fe1 As1 Fe2 . . 64.648(7)
Fe1 As1 Fe2 . 1_565 148.91(2)
Fe1 As1 Fe1 1_565 1_665 95.74(2)
Fe1 As1 Fe1 1_565 10_556 129.296(9)
Fe1 As1 Fe1 1_565 10_566 62.18(3)
Fe1 As1 Fe1 1_565 10_666 129.296(9)
Fe1 As1 Fe2 1_565 1_455 64.648(7)
Fe1 As1 Fe2 1_565 . 148.91(2)
Fe1 As1 Fe2 1_565 1_565 64.648(7)
Fe1 As1 Fe1 1_665 10_556 129.296(9)
Fe1 As1 Fe1 1_665 10_566 129.296(9)
Fe1 As1 Fe1 1_665 10_666 62.18(3)
Fe1 As1 Fe2 1_665 1_455 148.91(2)
Fe1 As1 Fe2 1_665 . 64.648(7)
Fe1 As1 Fe2 1_665 1_565 64.648(7)
Fe1 As1 Fe1 10_556 10_566 95.74(2)
Fe1 As1 Fe1 10_556 10_666 95.74(2)
Fe1 As1 Fe2 10_556 1_455 64.648(7)
Fe1 As1 Fe2 10_556 . 64.648(7)
Fe1 As1 Fe2 10_556 1_565 148.91(2)
Fe1 As1 Fe1 10_566 10_666 95.74(2)
Fe1 As1 Fe2 10_566 1_455 64.648(7)
Fe1 As1 Fe2 10_566 . 148.91(2)
Fe1 As1 Fe2 10_566 1_565 64.648(7)
Fe1 As1 Fe2 10_666 1_455 148.91(2)
Fe1 As1 Fe2 10_666 . 64.648(7)
Fe1 As1 Fe2 10_666 1_565 64.648(7)
Fe2 As1 Fe2 1_455 . 119.99990(15)
Fe2 As1 Fe2 1_455 1_565 120.00019(12)
Fe2 As1 Fe2 . 1_565 119.99990(15)
Fe1 Te1 Fe1 . 1_655 94.31(3)
Fe1 Te1 Fe1 . 1_665 94.31(3)
Fe1 Te1 Fe2 . . 57.85(3)
Fe1 Te1 Fe3 . . 65.91(2)
Fe1 Te1 Fe3 . 1_655 130.365(7)
Fe1 Te1 Fe3 . 1_665 130.365(7)
Fe1 Te1 Fe1 1_655 1_665 94.31(3)
Fe1 Te1 Fe2 1_655 . 57.85(3)
Fe1 Te1 Fe3 1_655 . 130.365(7)
Fe1 Te1 Fe3 1_655 1_655 65.91(2)
Fe1 Te1 Fe3 1_655 1_665 130.365(7)
Fe1 Te1 Fe2 1_665 . 57.85(3)
Fe1 Te1 Fe3 1_665 . 130.365(7)
Fe1 Te1 Fe3 1_665 1_655 130.365(7)
Fe1 Te1 Fe3 1_665 1_665 65.91(2)
Fe2 Te1 Fe3 . . 123.757(11)
Fe2 Te1 Fe3 . 1_655 123.757(11)
Fe2 Te1 Fe3 . 1_665 123.757(11)
Fe3 Te1 Fe3 . 1_655 92.112(15)
Fe3 Te1 Fe3 . 1_665 92.112(15)
Fe3 Te1 Fe3 1_655 1_665 92.112(15)
Fe1 Fe3 Fe1 . 7_556 180.0(5)
Fe1 Fe3 Te1 . 1_445 56.243(11)
Fe1 Fe3 Te1 . 1_455 56.243(11)
Fe1 Fe3 Te1 . . 56.243(11)
Fe1 Fe3 Te1 . 7_446 123.757(11)
Fe1 Fe3 Te1 . 7_546 123.757(11)
Fe1 Fe3 Te1 . 7_556 123.757(11)
Fe1 Fe3 Te1 7_556 1_445 123.757(11)
Fe1 Fe3 Te1 7_556 1_455 123.757(11)
Fe1 Fe3 Te1 7_556 . 123.757(11)
Fe1 Fe3 Te1 7_556 7_446 56.243(11)
Fe1 Fe3 Te1 7_556 7_546 56.243(11)
Fe1 Fe3 Te1 7_556 7_556 56.243(11)
Te1 Fe3 Te1 1_445 1_455 92.112(11)
Te1 Fe3 Te1 1_445 . 92.112(11)
Te1 Fe3 Te1 1_445 7_446 87.888(11)
Te1 Fe3 Te1 1_445 7_546 87.888(11)
Te1 Fe3 Te1 1_445 7_556 180.0(5)
Te1 Fe3 Te1 1_455 . 92.112(11)
Te1 Fe3 Te1 1_455 7_446 87.888(11)
Te1 Fe3 Te1 1_455 7_546 180.0(5)
Te1 Fe3 Te1 1_455 7_556 87.888(11)
Te1 Fe3 Te1 . 7_446 180.0(5)
Te1 Fe3 Te1 . 7_546 87.888(11)
Te1 Fe3 Te1 . 7_556 87.888(11)
Te1 Fe3 Te1 7_446 7_546 92.112(11)
Te1 Fe3 Te1 7_446 7_556 92.112(11)
Te1 Fe3 Te1 7_546 7_556 92.112(11)

loop_
_geom_bond_atom_site_label_1
_geom_bond_atom_site_label_2
_geom_bond_site_symmetry_2
_geom_bond_distance
Fe1 Fe1 10_556 2.7228(17)
Fe1 Fe2 1_445 2.6364(6)
Fe1 Fe2 1_455 2.6364(6)
Fe1 Fe2 . 2.6364(6)
Fe1 As1 1_445 2.6364(6)
Fe1 As1 1_545 2.6364(6)
Fe1 As1 . 2.6364(6)
Fe1 Te1 1_445 2.6667(7)
Fe1 Te1 1_455 2.6667(7)
Fe1 Te1 . 2.6667(7)
Fe1 Fe3 . 2.9281(12)
Fe2 As1 1_545 2.257738(11)
Fe2 As1 . 2.2577
Fe2 As1 1_655 2.257738(11)
Fe2 Te1 . 2.7806(6)
Fe2 Te1 10_666 2.7806(6)
Te1 Fe3 . 2.7156(4)
Te1 Fe3 1_655 2.7156(4)
Te1 Fe3 1_665 2.7156(4)
